data_4318240
loop_
_publ_author_name
'Sherrika Daniel'
'David M. Hoffman'

_publ_section_title
;
 Synthesis and Structures of Aluminum Alkanethiolate Complexes
;
_journal_name_full 'Inorganic Chemistry'
_journal_page_first 3843
_journal_page_last 3849
_journal_paper_doi 10.1021/ic011257g
_journal_volume 41
_journal_year 2002
_chemical_formula_moiety 'C6 H16 N +, C16 H36 S4 Al -'
_chemical_formula_sum 'C22 H52 Al N S4'
_chemical_formula_weight 485.87
_chemical_name_systematic
;
  ?
;
_space_group_IT_number 14
_symmetry_cell_setting monoclinic
_symmetry_space_group_name_Hall '-P 2yn'
_symmetry_space_group_name_H-M 'P 1 21/n 1'
_atom_sites_solution_hydrogens geom
_atom_sites_solution_primary direct
_atom_sites_solution_secondary difmap
_audit_creation_method SHELXL-97
_cell_angle_alpha 90.00
_cell_angle_beta 94.008(1)
_cell_angle_gamma 90.00
_cell_formula_units_Z 4
_cell_length_a 11.5805(6)
_cell_length_b 16.6422(9)
_cell_length_c 16.2986(9)
_cell_measurement_reflns_used 8192
_cell_measurement_temperature 223(2)
_cell_measurement_theta_max 23.27
_cell_measurement_theta_min 1.75
_cell_volume 3133.5(3)
_computing_cell_refinement 'Siemens SAINT software (Siemens, 1996)'
_computing_data_collection 'Siemens SMART software (Siemens, 1996)'
_computing_data_reduction 'Siemens SAINT software (Siemens, 1996)'
_computing_structure_refinement 'SHELXL-97 (Sheldrick, 1997)'
_computing_structure_solution 'SHELXS-97 (Sheldrick, 1997)'
_diffrn_ambient_temperature 223(2)
_diffrn_detector_area_resol_mean 1K
_diffrn_measured_fraction_theta_full 0.992
_diffrn_measured_fraction_theta_max 0.992
_diffrn_measurement_device_type 'Siemens SMART CCD'
_diffrn_measurement_method CCD
_diffrn_radiation_monochromator graphite
_diffrn_radiation_source 'fine-focus sealed tube'
_diffrn_radiation_type MoK\a
_diffrn_radiation_wavelength 0.71073
_diffrn_reflns_av_R_equivalents 0.0264
_diffrn_reflns_av_sigmaI/netI 0.0231
_diffrn_reflns_limit_h_max 12
_diffrn_reflns_limit_h_min -12
_diffrn_reflns_limit_k_max 18
_diffrn_reflns_limit_k_min 0
_diffrn_reflns_limit_l_max 18
_diffrn_reflns_limit_l_min 0
_diffrn_reflns_number 13923
_diffrn_reflns_theta_full 23.27
_diffrn_reflns_theta_max 23.27
_diffrn_reflns_theta_min 1.75
_diffrn_standards_decay_% 0.0
_exptl_absorpt_coefficient_mu 0.340
_exptl_absorpt_correction_T_max 0.7816
_exptl_absorpt_correction_T_min 0.7112
_exptl_absorpt_correction_type empirical
_exptl_crystal_colour Colorless
_exptl_crystal_density_diffrn 1.030
_exptl_crystal_density_method 'not measured'
_exptl_crystal_description Column
_exptl_crystal_F_000 1072
_exptl_crystal_size_max 0.40
_exptl_crystal_size_mid 0.25
_exptl_crystal_size_min 0.15
_refine_diff_density_max 0.260
_refine_diff_density_min -0.201
_refine_diff_density_rms 0.034
_refine_ls_extinction_method none
_refine_ls_goodness_of_fit_ref 1.092
_refine_ls_hydrogen_treatment mixed
_refine_ls_matrix_type full
_refine_ls_number_parameters 253
_refine_ls_number_reflns 4483
_refine_ls_number_restraints 0
_refine_ls_restrained_S_all 1.092
_refine_ls_R_factor_all 0.0392
_refine_ls_R_factor_gt 0.0288
_refine_ls_shift/su_max 0.022
_refine_ls_shift/su_mean 0.004
_refine_ls_structure_factor_coef Fsqd
_refine_ls_weighting_details 'calc w=1/[\s^2^(Fo^2^)+(0.0256P)^2^+1.7956P] where P=(Fo^2^+2Fc^2^)/3'
_refine_ls_weighting_scheme calc
_refine_ls_wR_factor_gt 0.0707
_refine_ls_wR_factor_ref 0.0797
_reflns_number_gt 3665
_reflns_number_total 4629
_reflns_threshold_expression >4sigma(I)
_cod_data_source_file ic011257g_4.cif
_cod_data_source_block k498
_cod_depositor_comments
;
The following automatic conversions were performed:

'_symmetry_cell_setting' value 'Monoclinic' changed to 'monoclinic'
according to the built-in table from CIF Core dictionary named
'cif_core.dic' version 2.4.1 from
2010-06-29.

'_exptl_absorpt_correction_type' value 'Empirical'
changed to 'empirical' according to the built-in table from CIF Core
dictionary named 'cif_core.dic' version 2.4.1 from 2010-06-29.

Automatic conversion script
Id: cif_fix_values 1646 2011-03-28 12:23:43Z adriana 
;
_cod_original_formula_sum 'C22 H52 N S4 Al'
_cod_database_code 4318240

loop_
_symmetry_equiv_pos_as_xyz
'x, y, z'
'-x+1/2, y+1/2, -z+1/2'
'-x, -y, -z'
'x-1/2, -y-1/2, z-1/2'

loop_
_atom_site_label
_atom_site_type_symbol
_atom_site_fract_x
_atom_site_fract_y
_atom_site_fract_z
_atom_site_U_iso_or_equiv
_atom_site_adp_type
_atom_site_occupancy
_atom_site_symmetry_multiplicity
_atom_site_calc_flag
_atom_site_refinement_flags
_atom_site_disorder_assembly
_atom_site_disorder_group
Al Al 0.54945(5) 0.22029(3) 0.25308(3) 0.02885(15) Uani 1 1 d . . .
S1 S 0.73683(4) 0.23940(3) 0.30071(3) 0.03599(14) Uani 1 1 d . . .
S2 S 0.50345(5) 0.25598(3) 0.12026(3) 0.03784(15) Uani 1 1 d . . .
S3 S 0.48820(5) 0.09383(3) 0.22862(3) 0.04576(16) Uani 1 1 d . . .
S4 S 0.48901(5) 0.29938(4) 0.35271(4) 0.05288(18) Uani 1 1 d . . .
N1 N 0.80123(14) 0.32451(10) 0.49072(10) 0.0356(4) Uani 1 1 d . . .
H1A H 0.8547 0.2984 0.5246 0.043 Uiso 1 1 calc R . .
H1B H 0.7937 0.2963 0.4428 0.043 Uiso 1 1 calc R . .
C1 C 0.83938(17) 0.17480(13) 0.24792(12) 0.0372(5) Uani 1 1 d . . .
C2 C 0.8183(2) 0.18069(17) 0.15559(14) 0.0601(7) Uani 1 1 d . . .
H2A H 0.8257 0.2362 0.1387 0.090 Uiso 1 1 calc R . .
H2B H 0.7409 0.1616 0.1393 0.090 Uiso 1 1 calc R . .
H2C H 0.8747 0.1481 0.1295 0.090 Uiso 1 1 calc R . .
C3 C 0.9595(2) 0.20646(18) 0.27458(16) 0.0628(7) Uani 1 1 d . . .
H3A H 0.9722 0.2025 0.3339 0.094 Uiso 1 1 calc R . .
H3B H 0.9654 0.2622 0.2581 0.094 Uiso 1 1 calc R . .
H3C H 1.0173 0.1749 0.2488 0.094 Uiso 1 1 calc R . .
C4 C 0.8282(2) 0.08848(15) 0.27565(17) 0.0619(7) Uani 1 1 d . . .
H4A H 0.8419 0.0856 0.3350 0.093 Uiso 1 1 calc R . .
H4B H 0.8846 0.0555 0.2500 0.093 Uiso 1 1 calc R . .
H4C H 0.7509 0.0690 0.2598 0.093 Uiso 1 1 calc R . .
C5 C 0.5319(2) 0.36330(12) 0.09645(13) 0.0423(5) Uani 1 1 d . . .
C6 C 0.4582(3) 0.41820(15) 0.14448(18) 0.0661(7) Uani 1 1 d . . .
H6A H 0.3772 0.4050 0.1326 0.099 Uiso 1 1 calc R . .
H6B H 0.4716 0.4735 0.1290 0.099 Uiso 1 1 calc R . .
H6C H 0.4783 0.4115 0.2028 0.099 Uiso 1 1 calc R . .
C7 C 0.5004(3) 0.37128(17) 0.00411(16) 0.0799(9) Uani 1 1 d . . .
H7A H 0.5487 0.3355 -0.0257 0.120 Uiso 1 1 calc R . .
H7B H 0.5129 0.4263 -0.0129 0.120 Uiso 1 1 calc R . .
H7C H 0.4197 0.3571 -0.0077 0.120 Uiso 1 1 calc R . .
C8 C 0.6592(2) 0.38255(16) 0.11398(19) 0.0681(8) Uani 1 1 d . . .
H8A H 0.7052 0.3467 0.0826 0.102 Uiso 1 1 calc R . .
H8B H 0.6802 0.3756 0.1722 0.102 Uiso 1 1 calc R . .
H8C H 0.6736 0.4377 0.0984 0.102 Uiso 1 1 calc R . .
C9 C 0.4771(2) 0.03216(14) 0.32275(14) 0.0469(6) Uani 1 1 d . . .
C10 C 0.3508(3) 0.0277(2) 0.34154(19) 0.0837(9) Uani 1 1 d . . .
H10A H 0.3234 0.0810 0.3545 0.126 Uiso 1 1 calc R . .
H10B H 0.3428 -0.0076 0.3882 0.126 Uiso 1 1 calc R . .
H10C H 0.3053 0.0068 0.2940 0.126 Uiso 1 1 calc R . .
C11 C 0.5205(3) -0.05110(16) 0.30243(19) 0.0816(9) Uani 1 1 d . . .
H11A H 0.6013 -0.0480 0.2905 0.122 Uiso 1 1 calc R . .
H11B H 0.4753 -0.0720 0.2548 0.122 Uiso 1 1 calc R . .
H11C H 0.5127 -0.0865 0.3490 0.122 Uiso 1 1 calc R . .
C12 C 0.5487(3) 0.06731(17) 0.39590(15) 0.0680(8) Uani 1 1 d . . .
H12A H 0.5199 0.1204 0.4080 0.102 Uiso 1 1 calc R . .
H12B H 0.6290 0.0711 0.3830 0.102 Uiso 1 1 calc R . .
H12C H 0.5428 0.0328 0.4434 0.102 Uiso 1 1 calc R . .
C13 C 0.33120(19) 0.31138(14) 0.35850(14) 0.0461(6) Uani 1 1 d . . .
C14 C 0.2934(3) 0.2631(2) 0.43038(19) 0.0927(11) Uani 1 1 d . . .
H14A H 0.3368 0.2802 0.4804 0.139 Uiso 1 1 calc R . .
H14B H 0.3077 0.2065 0.4210 0.139 Uiso 1 1 calc R . .
H14C H 0.2114 0.2715 0.4359 0.139 Uiso 1 1 calc R . .
C15 C 0.3113(3) 0.40004(18) 0.3732(2) 0.0846(10) Uani 1 1 d . . .
H15A H 0.3357 0.4307 0.3269 0.127 Uiso 1 1 calc R . .
H15B H 0.3559 0.4167 0.4229 0.127 Uiso 1 1 calc R . .
H15C H 0.2297 0.4094 0.3793 0.127 Uiso 1 1 calc R . .
C16 C 0.2645(2) 0.28576(19) 0.27953(16) 0.0670(8) Uani 1 1 d . . .
H16A H 0.2898 0.3173 0.2341 0.101 Uiso 1 1 calc R . .
H16B H 0.1824 0.2943 0.2844 0.101 Uiso 1 1 calc R . .
H16C H 0.2786 0.2293 0.2696 0.101 Uiso 1 1 calc R . .
C17 C 0.68705(18) 0.32084(14) 0.52957(13) 0.0436(5) Uani 1 1 d . . .
H17A H 0.6260 0.3418 0.4897 0.052 Uiso 1 1 calc R . .
C18 C 0.6617(2) 0.23352(16) 0.54613(15) 0.0596(7) Uani 1 1 d . . .
H18A H 0.6609 0.2035 0.4951 0.089 Uiso 1 1 calc R . .
H18B H 0.5869 0.2290 0.5690 0.089 Uiso 1 1 calc R . .
H18C H 0.7211 0.2120 0.5850 0.089 Uiso 1 1 calc R . .
C19 C 0.6900(2) 0.37219(16) 0.60614(15) 0.0569(6) Uani 1 1 d . . .
H19A H 0.7066 0.4274 0.5920 0.085 Uiso 1 1 calc R . .
H19B H 0.7498 0.3525 0.6458 0.085 Uiso 1 1 calc R . .
H19C H 0.6155 0.3696 0.6298 0.085 Uiso 1 1 calc R . .
C20 C 0.84947(19) 0.40600(13) 0.47213(14) 0.0446(5) Uani 1 1 d . . .
H20A H 0.8615 0.4365 0.5242 0.054 Uiso 1 1 calc R . .
C21 C 0.7655(2) 0.45198(16) 0.41422(18) 0.0674(8) Uani 1 1 d . . .
H21A H 0.6926 0.4585 0.4394 0.101 Uiso 1 1 calc R . .
H21B H 0.7526 0.4225 0.3631 0.101 Uiso 1 1 calc R . .
H21C H 0.7975 0.5044 0.4031 0.101 Uiso 1 1 calc R . .
C22 C 0.9657(2) 0.39362(17) 0.43666(16) 0.0635(7) Uani 1 1 d . . .
H22A H 1.0165 0.3641 0.4757 0.095 Uiso 1 1 calc R . .
H22B H 0.9999 0.4454 0.4258 0.095 Uiso 1 1 calc R . .
H22C H 0.9550 0.3635 0.3858 0.095 Uiso 1 1 calc R . .

loop_
_atom_site_aniso_label
_atom_site_aniso_U_11
_atom_site_aniso_U_22
_atom_site_aniso_U_33
_atom_site_aniso_U_23
_atom_site_aniso_U_13
_atom_site_aniso_U_12
Al 0.0288(3) 0.0326(3) 0.0243(3) 0.0006(2) -0.0041(2) -0.0025(2)
S1 0.0284(3) 0.0494(3) 0.0296(3) -0.0090(2) -0.0028(2) -0.0030(2)
S2 0.0510(3) 0.0330(3) 0.0274(3) 0.0033(2) -0.0121(2) -0.0073(2)
S3 0.0595(4) 0.0378(3) 0.0375(3) 0.0044(2) -0.0143(3) -0.0146(3)
S4 0.0375(3) 0.0810(5) 0.0382(3) -0.0255(3) -0.0107(2) 0.0117(3)
N1 0.0423(10) 0.0349(10) 0.0280(9) 0.0007(7) -0.0083(7) -0.0014(8)
C1 0.0320(11) 0.0468(13) 0.0326(11) -0.0024(9) 0.0020(9) 0.0033(9)
C2 0.0616(16) 0.0830(19) 0.0359(13) -0.0072(12) 0.0039(11) 0.0203(14)
C3 0.0344(13) 0.093(2) 0.0609(16) -0.0165(15) 0.0053(11) -0.0006(13)
C4 0.0629(16) 0.0544(16) 0.0688(17) 0.0023(13) 0.0069(13) 0.0120(13)
C5 0.0587(14) 0.0306(12) 0.0365(12) 0.0070(9) -0.0033(10) -0.0053(10)
C6 0.0826(19) 0.0402(14) 0.0761(19) 0.0056(13) 0.0111(15) 0.0032(13)
C7 0.138(3) 0.0532(17) 0.0458(15) 0.0188(13) -0.0140(16) -0.0101(18)
C8 0.0674(18) 0.0468(15) 0.090(2) 0.0122(14) 0.0046(15) -0.0150(13)
C9 0.0538(14) 0.0424(13) 0.0442(13) 0.0092(10) 0.0007(11) -0.0160(11)
C10 0.071(2) 0.102(2) 0.079(2) -0.0009(18) 0.0158(16) -0.0306(18)
C11 0.124(3) 0.0482(17) 0.072(2) 0.0170(14) 0.0063(18) 0.0037(17)
C12 0.087(2) 0.0754(19) 0.0394(14) 0.0209(13) -0.0075(13) -0.0309(16)
C13 0.0387(12) 0.0574(15) 0.0424(13) -0.0089(11) 0.0046(10) 0.0071(11)
C14 0.094(2) 0.120(3) 0.068(2) 0.0089(19) 0.0301(18) -0.002(2)
C15 0.0601(18) 0.074(2) 0.119(3) -0.0299(19) 0.0009(17) 0.0154(15)
C16 0.0347(13) 0.105(2) 0.0606(17) -0.0146(16) -0.0041(12) -0.0010(14)
C17 0.0351(12) 0.0567(14) 0.0371(12) 0.0045(10) -0.0107(9) -0.0038(10)
C18 0.0598(16) 0.0663(17) 0.0505(15) 0.0102(13) -0.0103(12) -0.0225(13)
C19 0.0493(14) 0.0741(18) 0.0476(14) -0.0050(13) 0.0053(11) 0.0002(13)
C20 0.0559(14) 0.0348(12) 0.0424(13) -0.0001(10) -0.0015(11) -0.0057(10)
C21 0.0823(19) 0.0467(15) 0.0716(18) 0.0200(13) -0.0054(15) 0.0019(14)
C22 0.0635(17) 0.0680(18) 0.0604(17) 0.0095(14) 0.0135(13) -0.0098(14)

loop_
_atom_type_symbol
_atom_type_description
_atom_type_scat_dispersion_real
_atom_type_scat_dispersion_imag
_atom_type_scat_source
C C 0.0033 0.0016 'International Tables Vol C Tables 4.2.6.8 and 6.1.1.4'
H H 0.0000 0.0000 'International Tables Vol C Tables 4.2.6.8 and 6.1.1.4'
N N 0.0061 0.0033 'International Tables Vol C Tables 4.2.6.8 and 6.1.1.4'
Al Al 0.0645 0.0514 'International Tables Vol C Tables 4.2.6.8 and 6.1.1.4'
S S 0.1246 0.1234 'International Tables Vol C Tables 4.2.6.8 and 6.1.1.4'

loop_
_geom_angle_atom_site_label_1
_geom_angle_atom_site_label_2
_geom_angle_atom_site_label_3
_geom_angle
_geom_angle_site_symmetry_1
_geom_angle_site_symmetry_3
_geom_angle_publ_flag
S4 Al S3 124.62(4) . . ?
S4 Al S2 118.21(3) . . ?
S3 Al S2 91.47(3) . . ?
S4 Al S1 90.54(3) . . ?
S3 Al S1 118.23(3) . . ?
S2 Al S1 116.30(3) . . ?
C1 S1 Al 112.74(7) . . ?
C5 S2 Al 114.60(7) . . ?
C9 S3 Al 114.20(8) . . ?
C13 S4 Al 117.44(8) . . ?
C20 N1 C17 118.03(16) . . ?
C2 C1 C4 110.3(2) . . ?
C2 C1 C3 110.05(19) . . ?
C4 C1 C3 109.8(2) . . ?
C2 C1 S1 111.09(15) . . ?
C4 C1 S1 109.88(15) . . ?
C3 C1 S1 105.58(15) . . ?
C6 C5 C8 110.6(2) . . ?
C6 C5 C7 110.8(2) . . ?
C8 C5 C7 109.2(2) . . ?
C6 C5 S2 111.02(16) . . ?
C8 C5 S2 110.31(16) . . ?
C7 C5 S2 104.78(16) . . ?
C11 C9 C10 109.7(2) . . ?
C11 C9 C12 110.6(2) . . ?
C10 C9 C12 110.0(2) . . ?
C11 C9 S3 106.31(17) . . ?
C10 C9 S3 108.51(18) . . ?
C12 C9 S3 111.68(15) . . ?
C14 C13 C15 109.9(2) . . ?
C14 C13 C16 110.5(2) . . ?
C15 C13 C16 109.6(2) . . ?
C14 C13 S4 108.86(19) . . ?
C15 C13 S4 105.97(18) . . ?
C16 C13 S4 111.93(16) . . ?
N1 C17 C18 107.52(19) . . ?
N1 C17 C19 110.76(17) . . ?
C18 C17 C19 113.0(2) . . ?
N1 C20 C21 110.45(18) . . ?
N1 C20 C22 107.83(18) . . ?
C21 C20 C22 112.3(2) . . ?

loop_
_geom_bond_atom_site_label_1
_geom_bond_atom_site_label_2
_geom_bond_distance
_geom_bond_site_symmetry_2
_geom_bond_publ_flag
Al S4 2.2402(8) . ?
Al S3 2.2476(8) . ?
Al S2 2.2719(7) . ?
Al S1 2.2753(7) . ?
S1 C1 1.857(2) . ?
S2 C5 1.862(2) . ?
S3 C9 1.858(2) . ?
S4 C13 1.847(2) . ?
N1 C20 1.506(3) . ?
N1 C17 1.507(3) . ?
C1 C2 1.511(3) . ?
C1 C4 1.514(3) . ?
C1 C3 1.522(3) . ?
C5 C6 1.506(3) . ?
C5 C8 1.516(3) . ?
C5 C7 1.529(3) . ?
C9 C11 1.519(4) . ?
C9 C10 1.517(4) . ?
C9 C12 1.521(3) . ?
C13 C14 1.511(4) . ?
C13 C15 1.515(4) . ?
C13 C16 1.515(3) . ?
C17 C18 1.511(3) . ?
C17 C19 1.511(3) . ?
C20 C21 1.514(3) . ?
C20 C22 1.515(3) . ?

loop_
_geom_hbond_atom_site_label_D
_geom_hbond_atom_site_label_H
_geom_hbond_atom_site_label_A
_geom_hbond_distance_DH
_geom_hbond_distance_HA
_geom_hbond_distance_DA
_geom_hbond_angle_DHA
_geom_hbond_site_symmetry_A
N1 H1B S1 0.91 2.55 3.4395(17) 167.4 .
N1 H1A S2 0.91 2.42 3.3233(17) 173.5 4_666

loop_
_geom_torsion_atom_site_label_1
_geom_torsion_atom_site_label_2
_geom_torsion_atom_site_label_3
_geom_torsion_atom_site_label_4
_geom_torsion
_geom_torsion_site_symmetry_1
_geom_torsion_site_symmetry_2
_geom_torsion_site_symmetry_3
_geom_torsion_site_symmetry_4
_geom_torsion_publ_flag
S4 Al S1 C1 172.63(8) . . . . ?
S3 Al S1 C1 42.09(8) . . . . ?
S2 Al S1 C1 -65.24(8) . . . . ?
S4 Al S2 C5 47.56(9) . . . . ?
S3 Al S2 C5 178.76(8) . . . . ?
S1 Al S2 C5 -58.52(9) . . . . ?
S4 Al S3 C9 -42.86(10) . . . . ?
S2 Al S3 C9 -169.18(9) . . . . ?
S1 Al S3 C9 69.70(9) . . . . ?
S3 Al S4 C13 -51.71(10) . . . . ?
S2 Al S4 C13 62.23(10) . . . . ?
S1 Al S4 C13 -177.25(9) . . . . ?
Al S1 C1 C2 49.95(18) . . . . ?
Al S1 C1 C4 -72.44(16) . . . . ?
Al S1 C1 C3 169.21(14) . . . . ?
Al S2 C5 C6 -63.23(18) . . . . ?
Al S2 C5 C8 59.80(19) . . . . ?
Al S2 C5 C7 177.18(17) . . . . ?
Al S3 C9 C11 -140.22(17) . . . . ?
Al S3 C9 C10 101.81(18) . . . . ?
Al S3 C9 C12 -19.6(2) . . . . ?
Al S4 C13 C14 105.37(19) . . . . ?
Al S4 C13 C15 -136.52(17) . . . . ?
Al S4 C13 C16 -17.1(2) . . . . ?
C20 N1 C17 C18 -176.82(17) . . . . ?
C20 N1 C17 C19 -53.0(2) . . . . ?
C17 N1 C20 C21 -59.0(2) . . . . ?
C17 N1 C20 C22 177.94(18) . . . . ?
